data_7216418
loop_
_publ_author_name
'Basu, Arghya'
'Chutia, Romen'
'Das, Gopal'

_publ_section_title
;
 Dual modes of binding on the hexafluorosilicate anion by a C3v symmetric
 flexible tripodal amide ligand in solid state
;
_journal_issue 22
_journal_name_full CrystEngComm
_journal_page_first 4886
_journal_paper_doi 10.1039/c4ce00529e
_journal_volume 16
_journal_year 2014
_chemical_formula_sum 'C90 H80 F6 N14 O24 Si'
_chemical_formula_weight 1883.77
_chemical_name_systematic
; 
 ? 
;
_space_group_IT_number 148
_symmetry_cell_setting trigonal
_symmetry_space_group_name_Hall '-R 3'
_symmetry_space_group_name_H-M 'R -3 :H'
_atom_sites_solution_hydrogens geom
_atom_sites_solution_primary direct
_atom_sites_solution_secondary difmap
_audit_creation_method SHELXL-97
_cell_angle_alpha 90.00
_cell_angle_beta 90.00
_cell_angle_gamma 120.00
_cell_formula_units_Z 3
_cell_length_a 13.3641(7)
_cell_length_b 13.3641(7)
_cell_length_c 45.517(3)
_cell_measurement_temperature 298(2)
_cell_volume 7040.2(7)
_computing_cell_refinement 'Bruker SMART'
_computing_data_collection 'Bruker SMART'
_computing_data_reduction 'Bruker SAINT'
_computing_molecular_graphics 'Bruker SHELXTL'
_computing_publication_material 'Bruker SHELXTL'
_computing_structure_refinement 'SHELXL-97 (Sheldrick, 1997)'
_computing_structure_solution 'SHELXS-97 (Sheldrick, 1990)'
_diffrn_ambient_temperature 298(2)
_diffrn_measured_fraction_theta_full 0.972
_diffrn_measured_fraction_theta_max 0.972
_diffrn_radiation_monochromator graphite
_diffrn_radiation_source 'fine-focus sealed tube'
_diffrn_radiation_type MoK\a
_diffrn_radiation_wavelength 0.71073
_diffrn_reflns_av_R_equivalents 0.0472
_diffrn_reflns_av_sigmaI/netI 0.0618
_diffrn_reflns_limit_h_max 11
_diffrn_reflns_limit_h_min -17
_diffrn_reflns_limit_k_max 17
_diffrn_reflns_limit_k_min -9
_diffrn_reflns_limit_l_max 42
_diffrn_reflns_limit_l_min -61
_diffrn_reflns_number 10351
_diffrn_reflns_theta_full 28.55
_diffrn_reflns_theta_max 28.55
_diffrn_reflns_theta_min 3.05
_exptl_absorpt_coefficient_mu 0.118
_exptl_absorpt_correction_T_max 0.976
_exptl_absorpt_correction_T_min 0.972
_exptl_absorpt_correction_type multi-scan
_exptl_absorpt_process_details SADBAS
_exptl_crystal_colour yellow
_exptl_crystal_density_diffrn 1.333
_exptl_crystal_density_method 'not measured'
_exptl_crystal_description block
_exptl_crystal_F_000 2934.0
_exptl_crystal_size_max 0.24
_exptl_crystal_size_mid 0.22
_exptl_crystal_size_min 0.21
_platon_squeeze_details
;
;
_refine_diff_density_max 1.409
_refine_diff_density_min -0.591
_refine_diff_density_rms 0.069
_refine_ls_extinction_method none
_refine_ls_goodness_of_fit_ref 1.057
_refine_ls_hydrogen_treatment mixed
_refine_ls_matrix_type full
_refine_ls_number_parameters 206
_refine_ls_number_reflns 3636
_refine_ls_number_restraints 1
_refine_ls_restrained_S_all 1.057
_refine_ls_R_factor_all 0.1499
_refine_ls_R_factor_gt 0.0987
_refine_ls_shift/su_max 0.033
_refine_ls_shift/su_mean 0.003
_refine_ls_structure_factor_coef Fsqd
_refine_ls_weighting_details 'calc w=1/[\s^2^(Fo^2^)+(0.1467P)^2^+16.4934P] where P=(Fo^2^+2Fc^2^)/3'
_refine_ls_weighting_scheme calc
_refine_ls_wR_factor_gt 0.2801
_refine_ls_wR_factor_ref 0.3140
_reflns_number_gt 2030
_reflns_number_total 3736
_reflns_threshold_expression >2sigma(I)
_cod_data_source_file c4ce00529e2.cif
_cod_data_source_block 1a
_cod_depositor_comments
;
The following automatic conversions were performed:

'_symmetry_cell_setting' value 'Trigonal' changed to 'trigonal'
according to
/usr/data/users/saulius/crontab/automatic-downloads/current/RSC/lib/dictionaries/cif_core.dic
dictionary named 'cif_core.dic' version 2.4.2 from 2011-04-26.

Automatic conversion script
Id: cif_fix_values 2281 2013-09-26 08:29:07Z andrius 
;
_cod_original_cell_volume 7040.2(6)
_cod_original_sg_symbol_H-M 'R -3'
_cod_database_code 7216418

loop_
_symmetry_equiv_pos_as_xyz
'x, y, z'
'-y, x-y, z'
'-x+y, -x, z'
'x+2/3, y+1/3, z+1/3'
'-y+2/3, x-y+1/3, z+1/3'
'-x+y+2/3, -x+1/3, z+1/3'
'x+1/3, y+2/3, z+2/3'
'-y+1/3, x-y+2/3, z+2/3'
'-x+y+1/3, -x+2/3, z+2/3'
'-x, -y, -z'
'y, -x+y, -z'
'x-y, x, -z'
'-x+2/3, -y+1/3, -z+1/3'
'y+2/3, -x+y+1/3, -z+1/3'
'x-y+2/3, x+1/3, -z+1/3'
'-x+1/3, -y+2/3, -z+2/3'
'y+1/3, -x+y+2/3, -z+2/3'
'x-y+1/3, x+2/3, -z+2/3'

loop_
_atom_site_label
_atom_site_type_symbol
_atom_site_fract_x
_atom_site_fract_y
_atom_site_fract_z
_atom_site_U_iso_or_equiv
_atom_site_adp_type
_atom_site_occupancy
_atom_site_symmetry_multiplicity
_atom_site_calc_flag
_atom_site_refinement_flags
Si1 Si 0.6667 0.3333 0.3333 0.0319(5) Uani 1 6 d S
F1 F 0.6060(3) 0.3928(3) 0.35515(6) 0.0849(10) Uani 1 1 d .
O1 O 0.4053(3) 0.5667(3) 0.49458(7) 0.0645(9) Uani 1 1 d .
O2 O 0.4318(3) 0.2861(3) 0.60231(7) 0.0732(10) Uani 1 1 d .
N1 N 0.3333 0.6667 0.45433(12) 0.0497(13) Uani 1 3 d SD
N2 N 0.3836(3) 0.4242(3) 0.61051(8) 0.0620(10) Uani 1 1 d .
H2N H 0.3631 0.4570 0.6235 0.074 Uiso 1 1 calc R
C6 C 0.3846(4) 0.4546(4) 0.58056(9) 0.0560(10) Uani 1 1 d .
C10 C 0.4268(3) 0.3367(3) 0.65185(9) 0.0534(10) Uani 1 1 d .
C3 C 0.3944(4) 0.5232(4) 0.52266(9) 0.0534(10) Uani 1 1 d .
O3 O 0.5078(4) 0.2318(4) 0.74898(10) 0.0996(13) Uani 1 1 d .
C9 C 0.4134(4) 0.3461(3) 0.61955(9) 0.0548(10) Uani 1 1 d .
N3 N 0.4569(4) 0.2829(4) 0.74216(10) 0.0815(13) Uani 1 1 d .
C7 C 0.4402(4) 0.5703(4) 0.57318(10) 0.0611(12) Uani 1 1 d .
H7 H 0.4734 0.6261 0.5878 0.073 Uiso 1 1 calc R
C12 C 0.4862(4) 0.2554(4) 0.69046(11) 0.0637(12) Uani 1 1 d .
H12 H 0.5191 0.2118 0.6965 0.076 Uiso 1 1 calc R
C4 C 0.3350(4) 0.4070(4) 0.52956(10) 0.0612(11) Uani 1 1 d .
H4 H 0.2987 0.3519 0.5149 0.073 Uiso 1 1 calc R
C8 C 0.4468(4) 0.6035(4) 0.54454(10) 0.0617(11) Uani 1 1 d .
H8 H 0.4875 0.6816 0.5398 0.074 Uiso 1 1 calc R
C13 C 0.4469(4) 0.3022(4) 0.71078(10) 0.0635(12) Uani 1 1 d .
C1 C 0.3631(4) 0.5766(4) 0.44584(9) 0.0614(11) Uani 1 1 d .
H1A H 0.4444 0.6130 0.4408 0.074 Uiso 1 1 calc R
H1B H 0.3184 0.5345 0.4288 0.074 Uiso 1 1 calc R
C5 C 0.3303(4) 0.3739(4) 0.55853(10) 0.0656(12) Uani 1 1 d .
H5 H 0.2898 0.2957 0.5633 0.079 Uiso 1 1 calc R
C11 C 0.4770(4) 0.2727(4) 0.66114(10) 0.0590(11) Uani 1 1 d .
H11 H 0.5046 0.2412 0.6473 0.071 Uiso 1 1 calc R
C2 C 0.3370(4) 0.4939(4) 0.47117(10) 0.0642(12) Uani 1 1 d .
H2B H 0.2555 0.4547 0.4761 0.077 Uiso 1 1 calc R
H2A H 0.3591 0.4368 0.4665 0.077 Uiso 1 1 calc R
O4 O 0.4130(5) 0.3170(5) 0.75978(10) 0.1284(19) Uani 1 1 d .
C15 C 0.3876(6) 0.3838(5) 0.67298(11) 0.0869(18) Uani 1 1 d .
H15 H 0.3545 0.4275 0.6672 0.104 Uiso 1 1 calc R
C14 C 0.3973(6) 0.3661(5) 0.70265(12) 0.0925(19) Uani 1 1 d .
H14 H 0.3706 0.3973 0.7168 0.111 Uiso 1 1 calc R
H1N H 0.3333 0.6667 0.4746(5) 0.025(13) Uiso 1 3 d SD

loop_
_atom_site_aniso_label
_atom_site_aniso_U_11
_atom_site_aniso_U_22
_atom_site_aniso_U_33
_atom_site_aniso_U_23
_atom_site_aniso_U_13
_atom_site_aniso_U_12
Si1 0.0325(7) 0.0325(7) 0.0306(11) 0.000 0.000 0.0162(4)
F1 0.120(2) 0.092(2) 0.0688(19) -0.0087(15) 0.0041(16) 0.0727(19)
O1 0.073(2) 0.0596(18) 0.0572(18) -0.0002(14) -0.0101(15) 0.0298(16)
O2 0.102(3) 0.071(2) 0.068(2) 0.0105(16) 0.0241(18) 0.060(2)
N1 0.056(2) 0.056(2) 0.036(3) 0.000 0.000 0.0281(10)
N2 0.083(3) 0.061(2) 0.056(2) 0.0014(17) 0.0043(18) 0.046(2)
C6 0.068(3) 0.058(2) 0.054(2) 0.0000(19) 0.000(2) 0.040(2)
C10 0.054(2) 0.046(2) 0.062(3) 0.0123(18) 0.0156(18) 0.0263(19)
C3 0.060(2) 0.055(2) 0.055(2) 0.0007(19) -0.0030(19) 0.036(2)
O3 0.096(3) 0.095(3) 0.100(3) 0.022(2) -0.016(2) 0.041(3)
C9 0.060(2) 0.047(2) 0.060(3) 0.0083(18) 0.0145(19) 0.028(2)
N3 0.089(3) 0.079(3) 0.069(3) 0.017(2) 0.005(2) 0.036(3)
C7 0.072(3) 0.045(2) 0.065(3) -0.0076(19) -0.016(2) 0.028(2)
C12 0.044(2) 0.064(3) 0.085(3) 0.012(2) 0.000(2) 0.028(2)
C4 0.078(3) 0.054(2) 0.056(3) -0.0069(19) -0.008(2) 0.036(2)
C8 0.069(3) 0.049(2) 0.063(3) 0.0034(19) -0.010(2) 0.026(2)
C13 0.068(3) 0.055(3) 0.062(3) 0.014(2) 0.010(2) 0.026(2)
C1 0.072(3) 0.074(3) 0.049(2) -0.006(2) -0.002(2) 0.044(2)
C5 0.078(3) 0.044(2) 0.071(3) 0.000(2) 0.000(2) 0.028(2)
C11 0.048(2) 0.057(2) 0.073(3) 0.008(2) 0.008(2) 0.027(2)
C2 0.073(3) 0.063(3) 0.063(3) -0.009(2) -0.009(2) 0.039(2)
O4 0.187(5) 0.168(5) 0.068(3) 0.022(3) 0.025(3) 0.118(4)
C15 0.151(5) 0.097(4) 0.060(3) 0.019(3) 0.023(3) 0.098(4)
C14 0.158(6) 0.097(4) 0.064(3) 0.017(3) 0.031(3) 0.095(4)

loop_
_atom_type_symbol
_atom_type_description
_atom_type_scat_dispersion_real
_atom_type_scat_dispersion_imag
_atom_type_scat_source
C C 0.0033 0.0016 'International Tables Vol C Tables 4.2.6.8 and 6.1.1.4'
H H 0.0000 0.0000 'International Tables Vol C Tables 4.2.6.8 and 6.1.1.4'
N N 0.0061 0.0033 'International Tables Vol C Tables 4.2.6.8 and 6.1.1.4'
O O 0.0106 0.0060 'International Tables Vol C Tables 4.2.6.8 and 6.1.1.4'
F F 0.0171 0.0103 'International Tables Vol C Tables 4.2.6.8 and 6.1.1.4'
Si Si 0.0817 0.0704 'International Tables Vol C Tables 4.2.6.8 and 6.1.1.4'

loop_
_geom_angle_atom_site_label_1
_geom_angle_atom_site_label_2
_geom_angle_atom_site_label_3
_geom_angle
_geom_angle_site_symmetry_1
_geom_angle_site_symmetry_3
F1 Si1 F1 89.60(14) 2_655 3_665
F1 Si1 F1 89.60(14) 2_655 .
F1 Si1 F1 89.60(14) 3_665 .
F1 Si1 F1 90.40(15) 2_655 18_545
F1 Si1 F1 179.996(1) 3_665 18_545
F1 Si1 F1 90.41(14) . 18_545
F1 Si1 F1 179.996(1) 2_655 17
F1 Si1 F1 90.40(15) 3_665 17
F1 Si1 F1 90.41(15) . 17
F1 Si1 F1 89.59(14) 18_545 17
F1 Si1 F1 90.40(14) 2_655 16_655
F1 Si1 F1 90.40(14) 3_665 16_655
F1 Si1 F1 179.998(1) . 16_655
F1 Si1 F1 89.59(14) 18_545 16_655
F1 Si1 F1 89.59(14) 17 16_655
C3 O1 C2 120.5(3) . .
C1 N1 C1 113.6(2) 3_565 2_665
C1 N1 C1 113.6(2) 3_565 .
C1 N1 C1 113.6(2) 2_665 .
C9 N2 C6 123.2(4) . .
C7 C6 C5 118.4(4) . .
C7 C6 N2 118.4(4) . .
C5 C6 N2 123.1(4) . .
C15 C10 C11 118.4(4) . .
C15 C10 C9 123.8(4) . .
C11 C10 C9 117.7(4) . .
C8 C3 O1 115.9(4) . .
C8 C3 C4 119.7(4) . .
O1 C3 C4 124.4(4) . .
O2 C9 N2 122.6(4) . .
O2 C9 C10 120.1(4) . .
N2 C9 C10 117.2(4) . .
O4 N3 O3 123.6(5) . .
O4 N3 C13 118.3(5) . .
O3 N3 C13 118.1(5) . .
C8 C7 C6 120.5(4) . .
C13 C12 C11 119.8(4) . .
C3 C4 C5 119.1(4) . .
C7 C8 C3 120.9(4) . .
C12 C13 C14 121.5(5) . .
C12 C13 N3 119.3(5) . .
C14 C13 N3 119.2(5) . .
N1 C1 C2 109.5(4) . .
C4 C5 C6 121.3(4) . .
C12 C11 C10 120.7(4) . .
O1 C2 C1 103.7(4) . .
C10 C15 C14 120.6(4) . .
C13 C14 C15 119.0(5) . .

loop_
_geom_bond_atom_site_label_1
_geom_bond_atom_site_label_2
_geom_bond_distance
_geom_bond_site_symmetry_2
Si1 F1 1.708(3) 2_655
Si1 F1 1.708(3) 3_665
Si1 F1 1.708(3) .
Si1 F1 1.708(3) 18_545
Si1 F1 1.708(3) 17
Si1 F1 1.708(3) 16_655
O1 C3 1.381(5) .
O1 C2 1.423(5) .
O2 C9 1.231(5) .
N1 C1 1.496(5) 3_565
N1 C1 1.496(5) 2_665
N1 C1 1.496(4) .
N2 C9 1.354(5) .
N2 C6 1.421(5) .
C6 C7 1.382(6) .
C6 C5 1.383(6) .
C10 C15 1.387(6) .
C10 C11 1.391(6) .
C10 C9 1.494(6) .
C3 C8 1.372(6) .
C3 C4 1.381(6) .
O3 N3 1.220(6) .
N3 O4 1.209(6) .
N3 C13 1.470(6) .
C7 C8 1.366(6) .
C12 C13 1.361(7) .
C12 C11 1.370(6) .
C4 C5 1.383(6) .
C13 C14 1.367(7) .
C1 C2 1.512(6) .
C15 C14 1.388(7) .

loop_
_platon_squeeze_void_nr
_platon_squeeze_void_average_x
_platon_squeeze_void_average_y
_platon_squeeze_void_average_z
_platon_squeeze_void_volume
_platon_squeeze_void_count_electrons
_platon_squeeze_void_content
1 0.000 0.000 0.278 8 0 ' '
2 0.000 0.000 0.500 207 18 ' '
3 0.000 0.000 0.721 8 0 ' '
4 0.333 0.667 0.167 208 18 ' '
5 0.333 0.667 0.388 8 0 ' '
6 0.333 0.667 0.945 8 0 ' '
7 0.667 0.333 0.833 208 18 ' '
8 0.667 0.333 0.055 8 0 ' '
9 0.667 0.333 0.612 8 0 ' '
